data_7134660
loop_
_publ_author_name
'Xu, Ke'
'Zhao, Jiayi'
'Lin, Kejun'
'Zhu, Tingshun'

_publ_section_title
;
 Carbene-organocatalyzed enantioselective [5+5] annulation of dienols and
 dienals towards tetrahydroisochromen-1-ones.
;
_journal_issue 57
_journal_name_full 'Chemical communications (Cambridge, England)'
_journal_page_first 10602
_journal_page_last 10605
_journal_paper_doi 10.1039/d5cc02347e
_journal_volume 61
_journal_year 2025
_chemical_absolute_configuration block
_chemical_formula_moiety 'C31 H17 Br Cl2 O2'
_chemical_formula_sum 'C31 H17 Br Cl2 O2'
_chemical_formula_weight 572.26
_space_group_crystal_system monoclinic
_space_group_IT_number 5
_space_group_name_Hall 'C 2y'
_space_group_name_H-M_alt 'C 1 2 1'
_atom_sites_solution_hydrogens geom
_atom_sites_solution_primary dual
_audit_creation_date 2023-01-27
_audit_creation_method
;
Olex2 1.2
(compiled 2018.05.29 svn.r3508 for OlexSys, GUI svn.r5506)
;
_audit_update_record
;
2023-01-27 deposited with the CCDC.	2025-06-03 downloaded from the CCDC.
;
_cell_angle_alpha 90
_cell_angle_beta 105.4170(10)
_cell_angle_gamma 90
_cell_formula_units_Z 8
_cell_length_a 43.9803(4)
_cell_length_b 8.17570(10)
_cell_length_c 14.36050(10)
_cell_measurement_reflns_used 22766
_cell_measurement_temperature 149.99(10)
_cell_measurement_theta_max 74.1860
_cell_measurement_theta_min 3.1400
_cell_volume 4977.80(9)
_computing_cell_refinement 'CrysAlisPro 1.171.40.84a (Rigaku OD, 2020)'
_computing_data_collection 'CrysAlisPro 1.171.40.84a (Rigaku OD, 2020)'
_computing_data_reduction 'CrysAlisPro 1.171.40.84a (Rigaku OD, 2020)'
_computing_molecular_graphics 'Olex2 (Dolomanov et al., 2009)'
_computing_publication_material 'Olex2 (Dolomanov et al., 2009)'
_computing_structure_refinement 'ShelXL (Sheldrick, 2015)'
_computing_structure_solution 'ShelXT (Sheldrick, 2015)'
_diffrn_ambient_environment N~2~
_diffrn_ambient_temperature 149.99(10)
_diffrn_detector 'CCD plate'
_diffrn_detector_area_resol_mean 5.2913
_diffrn_detector_type AtlasS2
_diffrn_measured_fraction_theta_full 1.000
_diffrn_measured_fraction_theta_max 0.995
_diffrn_measurement_details
;
List of Runs (angles in degrees, time in seconds):

  # Type    Start    End  Width  t~exp~   \w     \q     \k     \f   Frames
#--------------------------------------------------------------------------
  1  \w   -108.00 -13.00   1.00    2.00    --  -41.14 -57.00   0.00   95
  2  \w    -53.00  -9.00   1.00    2.00    --  -41.14 -77.00  60.00   44
  3  \w    -95.00 -12.00   1.00    2.00    --  -41.14 -77.00 -30.00   83
  4  \w   -117.00  -9.00   1.00    2.00    --  -41.14 -77.00 150.00  108
  5  \w    -84.00 -17.00   1.00    2.00    --  -41.14 -38.00-150.00   67
  6  \w    -69.00  32.00   1.00    2.00    --  -41.14  57.00  30.00  101
  7  \w   -103.00  -9.00   1.00    2.00    --  -41.14 -77.00-120.00   94
  8  \w    -69.00  32.00   1.00    2.00    --  -41.14  57.00 150.00  101
  9  \w    -64.00  28.00   1.00    2.00    --  -41.14  57.00 -90.00   92
 10  \w     48.00  82.00   1.00    2.00    --   41.14 -99.00 120.00   34
 11  \w     79.00 105.00   1.00    8.00    --  107.79  61.00   0.00   26
 12  \w     75.00 102.00   1.00    8.00    --  107.79  77.00  30.00   27
 13  \w     75.00 101.00   1.00    8.00    --  107.79  77.00 -60.00   26
 14  \w     79.00 174.00   1.00    8.00    --  107.79  61.00 -90.00   95
 15  \w     75.00 177.00   1.00    8.00    --  107.79  77.00  60.00  102
 16  \w    110.00 178.00   1.00    8.00    --  107.79  77.00   0.00   68
 17  \w    112.00 171.00   1.00    8.00    --  107.79  77.00-180.00   59
 18  \w     75.00 101.00   1.00    8.00    --  107.79  77.00-180.00   26
 19  \w     79.00 175.00   1.00    8.00    --  107.79  61.00 -60.00   96
 20  \w    138.00 172.00   1.00    8.00    --  107.79  61.00-120.00   34
 21  \w     40.00 140.00   1.00    8.00    --  107.79 -77.00   0.00  100
 22  \w     75.00 101.00   1.00    8.00    --  107.79  77.00   0.00   26
 23  \w     75.00 171.00   1.00    8.00    --  107.79  77.00 120.00   96
 24  \w     79.00 105.00   1.00    8.00    --  107.79  61.00-120.00   26
 25  \w     79.00 118.00   1.00    8.00    --  107.79-125.00-180.00   39
 26  \w     80.00 109.00   1.00    8.00    --  107.79  61.00-150.00   29
 27  \w     79.00 140.00   1.00    8.00    --  107.79  61.00 120.00   61
 28  \w     80.00 105.00   1.00    8.00    --  107.79  61.00 -30.00   25
 29  \w     79.00 159.00   1.00    8.00    --  107.79  61.00  60.00   80
 30  \w     79.00 105.00   1.00    8.00    --  107.79  61.00-180.00   26
 31  \w     79.00 105.00   1.00    8.00    --  107.79  61.00  90.00   26
 32  \w     79.00 106.00   1.00    8.00    --  107.79  61.00 150.00   27
 33  \w     75.00 101.00   1.00    8.00    --  107.79  77.00  90.00   26
 34  \w     75.00 101.00   1.00    8.00    --  107.79  77.00 -90.00   26
 35  \w     75.00 101.00   1.00    8.00    --  107.79  77.00-120.00   26
 36  \w     75.00 174.00   1.00    8.00    --  107.79  77.00 -30.00   99
 37  \w     33.00 140.00   1.00    8.00    --  107.79 -77.00 150.00  107
 38  \w     79.00 105.00   1.00    8.00    --  107.79  61.00  30.00   26
 39  \w     75.00 178.00   1.00    8.00    --  107.79  77.00-150.00  103
 40  \w     35.00 118.00   1.00    8.00    --  107.79-125.00   0.00   83
 41  \w     75.00 170.00   1.00    8.00    --  107.79  77.00 150.00   95
;
_diffrn_measurement_device 'four-circle diffractometer'
_diffrn_measurement_device_type 'SuperNova, Dual, Cu at home/near, AtlasS2'
_diffrn_measurement_method '\w scans'
_diffrn_orient_matrix_type 'CrysAlisPro convention (1999,Acta A55,543-557)'
_diffrn_orient_matrix_UB_11 -0.0100628581
_diffrn_orient_matrix_UB_12 -0.0246003005
_diffrn_orient_matrix_UB_13 0.0939438350
_diffrn_orient_matrix_UB_21 -0.0330607147
_diffrn_orient_matrix_UB_22 0.0668938674
_diffrn_orient_matrix_UB_23 -0.0500550864
_diffrn_orient_matrix_UB_31 -0.0112406571
_diffrn_orient_matrix_UB_32 -0.1743776025
_diffrn_orient_matrix_UB_33 -0.0324901247
_diffrn_radiation_monochromator mirror
_diffrn_radiation_probe x-ray
_diffrn_radiation_type CuK\a
_diffrn_radiation_wavelength 1.54184
_diffrn_reflns_av_R_equivalents 0.0611
_diffrn_reflns_av_unetI/netI 0.0438
_diffrn_reflns_Laue_measured_fraction_full 1.000
_diffrn_reflns_Laue_measured_fraction_max 0.995
_diffrn_reflns_limit_h_max 54
_diffrn_reflns_limit_h_min -54
_diffrn_reflns_limit_k_max 9
_diffrn_reflns_limit_k_min -10
_diffrn_reflns_limit_l_max 17
_diffrn_reflns_limit_l_min -17
_diffrn_reflns_number 37893
_diffrn_reflns_point_group_measured_fraction_full 0.966
_diffrn_reflns_point_group_measured_fraction_max 0.952
_diffrn_reflns_theta_full 67.684
_diffrn_reflns_theta_max 74.189
_diffrn_reflns_theta_min 3.192
_diffrn_source 'micro-focus sealed X-ray tube'
_diffrn_source_type 'SuperNova (Cu) X-ray Source'
_exptl_absorpt_coefficient_mu 4.450
_exptl_absorpt_correction_T_max 1.00000
_exptl_absorpt_correction_T_min 0.29118
_exptl_absorpt_correction_type multi-scan
_exptl_absorpt_process_details
;
CrysAlisPro 1.171.40.84a (Rigaku Oxford Diffraction, 2020)
Empirical absorption correction using spherical harmonics,
implemented in SCALE3 ABSPACK scaling algorithm.
;
_exptl_crystal_density_diffrn 1.527
_exptl_crystal_description block
_exptl_crystal_F_000 2304
_refine_diff_density_max 0.639
_refine_diff_density_min -0.925
_refine_diff_density_rms 0.071
_refine_ls_abs_structure_details
;
 Flack x determined using 3893 quotients [(I+)-(I-)]/[(I+)+(I-)]
 (Parsons, Flack and Wagner, Acta Cryst. B69 (2013) 249-259).
;
_refine_ls_abs_structure_Flack -0.016(9)
_refine_ls_extinction_method none
_refine_ls_goodness_of_fit_ref 1.065
_refine_ls_hydrogen_treatment constr
_refine_ls_matrix_type full
_refine_ls_number_parameters 649
_refine_ls_number_reflns 9656
_refine_ls_number_restraints 2
_refine_ls_restrained_S_all 1.163
_refine_ls_R_factor_all 0.0399
_refine_ls_R_factor_gt 0.0386
_refine_ls_shift/su_max 0.001
_refine_ls_shift/su_mean 0.000
_refine_ls_structure_factor_coef Fsqd
_refine_ls_weighting_details 'w=1/[\s^2^(Fo^2^)+(0.0619P)^2^+2.4178P] where P=(Fo^2^+2Fc^2^)/3'
_refine_ls_weighting_scheme calc
_refine_ls_wR_factor_gt 0.1032
_refine_ls_wR_factor_ref 0.1051
_reflns_Friedel_coverage 0.784
_reflns_Friedel_fraction_full 0.927
_reflns_Friedel_fraction_max 0.903
_reflns_number_gt 9303
_reflns_number_total 9656
_reflns_threshold_expression 'I > 2\s(I)'
_cod_data_source_file d5cc02347e2.cif
_cod_data_source_block a21021301a0375
_cod_depositor_comments 'Adding full bibliography for 7134660--7134669.cif.'
_cod_database_code 7134660
_shelx_shelxl_version_number 2014/7
_chemical_oxdiff_formula CHOClBr
_chemical_oxdiff_usercomment FKO38+A11
_shelx_space_group_comment
;
The symmetry employed for this shelxl refinement is uniquely defined
by the following loop, which should always be used as a source of
symmetry information in preference to the above space-group names.
They are only intended as comments.
;
_reflns_odcompleteness_completeness 99.98
_reflns_odcompleteness_iscentric 1
_reflns_odcompleteness_theta 66.97
_olex2_refinement_description
;
1. Fixed Uiso
 At 1.2 times of:
  All C(H) groups
2. Restrained distances
 Br01-O008
 3.5 with sigma of 0.01
3.a Aromatic/amide H refined with riding coordinates:
 C00E(H00E), C00H(H00H), C00L(H00L), C00N(H00N), C00P(H00P), C00Q(H00Q),
 C00T(H00T), C00W(H00W), C011(H011), C012(H012), C014(H014), C015(H015),
 C016(H016), C017(H017), C01D(H01D), C01F(H01F), C01G(H01G), C01H(H01H),
 C01I(H01I), C01J(H01J), C01K(H01K), C01L(H01L), C01M(H01M), C01N(H01N),
 C01O(H01O), C01P(H01P), C01Q(H01Q), C01R(H01R), C01S(H01S), C01T(H01T),
 C01U(H01U), C01V(H01V), C01W(H01W), C01Y(H01Y)
;
_olex2_submission_special_instructions 'No special instructions were received'
_oxdiff_exptl_absorpt_empirical_details
;
Empirical correction (ABSPACK) includes:
- Absorption correction using spherical harmonics
- Frame scaling
;
_oxdiff_exptl_absorpt_empirical_full_max 2.281
_oxdiff_exptl_absorpt_empirical_full_min 0.356

loop_
_space_group_symop_operation_xyz
'x, y, z'
'-x, y, -z'
'x+1/2, y+1/2, z'
'-x+1/2, y+1/2, -z'

loop_
_atom_site_label
_atom_site_type_symbol
_atom_site_fract_x
_atom_site_fract_y
_atom_site_fract_z
_atom_site_U_iso_or_equiv
_atom_site_adp_type
_atom_site_occupancy
_atom_site_site_symmetry_order
_atom_site_calc_flag
_atom_site_refinement_flags_posn
_atom_site_refinement_flags_adp
_atom_site_refinement_flags_occupancy
_atom_site_disorder_assembly
_atom_site_disorder_group
Br01 Br 0.36897(2) 0.41298(6) 0.03812(3) 0.03691(13) Uani 1 1 d D . . . .
Br02 Br 0.31940(2) 0.48611(7) 0.59129(5) 0.04700(15) Uani 1 1 d . . . . .
Cl03 Cl 0.21978(2) -0.0403(2) 0.14636(8) 0.0463(3) Uani 1 1 d . . . . .
Cl04 Cl 0.48863(3) 0.81185(19) 0.75486(8) 0.0439(3) Uani 1 1 d . . . . .
Cl05 Cl 0.22559(3) 0.4912(2) 0.10879(9) 0.0494(3) Uani 1 1 d . . . . .
Cl06 Cl 0.51626(3) 0.3260(2) 0.25217(10) 0.0483(3) Uani 1 1 d . . . . .
O007 O 0.33451(7) 0.0865(5) 0.1987(2) 0.0297(7) Uani 1 1 d . . . . .
O008 O 0.38222(7) 0.1502(4) 0.1965(2) 0.0287(6) Uani 1 1 d D . . . .
O009 O 0.33038(7) 0.5853(5) 0.3444(2) 0.0374(8) Uani 1 1 d . . . . .
O00A O 0.36772(8) 0.6716(5) 0.4667(2) 0.0383(8) Uani 1 1 d . . . . .
C00B C 0.42909(9) 0.8599(6) 0.1134(3) 0.0274(9) Uani 1 1 d . . . . .
C00C C 0.36909(10) 0.2090(6) 0.3440(3) 0.0257(8) Uani 1 1 d . . . . .
C00D C 0.37580(9) 0.7194(5) 0.3112(3) 0.0235(8) Uani 1 1 d . . . . .
C00E C 0.43884(10) 1.0217(6) 0.1149(3) 0.0299(9) Uani 1 1 d . . . . .
H00E H 0.4344 1.0961 0.1604 0.036 Uiso 1 1 calc R . . . .
C00F C 0.39958(10) 0.2658(6) 0.3931(3) 0.0265(8) Uani 1 1 d . . . . .
C00G C 0.32727(10) 0.6691(6) 0.1805(3) 0.0269(8) Uani 1 1 d . . . . .
C00H C 0.45204(10) 0.6732(6) 0.4815(3) 0.0294(9) Uani 1 1 d . . . . .
H00H H 0.4569 0.5965 0.4379 0.035 Uiso 1 1 calc R . . . .
C00I C 0.36357(10) 0.1525(6) 0.2426(3) 0.0258(8) Uani 1 1 d . . . . .
C00J C 0.41006(9) 0.8060(5) 0.1803(3) 0.0234(8) Uani 1 1 d . . . . .
C00K C 0.39267(10) 0.3137(6) 0.6474(3) 0.0295(9) Uani 1 1 d . . . . .
C00L C 0.41909(10) 0.8851(6) 0.5153(3) 0.0276(9) Uani 1 1 d . . . . .
H00L H 0.4010 0.9528 0.4954 0.033 Uiso 1 1 calc R . . . .
C00M C 0.35300(10) 0.2139(5) 0.4938(3) 0.0257(8) Uani 1 1 d . . . . .
C00N C 0.28120(10) 0.0347(6) 0.1805(3) 0.0319(10) Uani 1 1 d . . . . .
H00N H 0.2799 -0.0042 0.1172 0.038 Uiso 1 1 calc R . . . .
C00O C 0.36089(9) 0.7165(6) 0.2103(3) 0.0248(8) Uani 1 1 d . . . . .
C00P C 0.45516(11) 1.0748(8) 0.0493(3) 0.0386(11) Uani 1 1 d . . . . .
H00P H 0.4619 1.1854 0.0508 0.046 Uiso 1 1 calc R . . . .
C00Q C 0.42886(10) 0.3880(6) 0.2788(3) 0.0267(8) Uani 1 1 d . . . . .
H00Q H 0.4108 0.4513 0.2489 0.032 Uiso 1 1 calc R . . . .
C00R C 0.42599(9) 0.7734(6) 0.4504(3) 0.0242(8) Uani 1 1 d . . . . .
C00S C 0.42756(9) 0.2792(6) 0.3524(3) 0.0246(8) Uani 1 1 d . . . . .
C00T C 0.40492(10) 0.3059(6) 0.4900(3) 0.0294(9) Uani 1 1 d . . . . .
H00T H 0.4244 0.3550 0.5225 0.035 Uiso 1 1 calc R . . . .
C00U C 0.36569(9) 0.7616(6) 0.0366(3) 0.0257(9) Uani 1 1 d . . . . .
C00V C 0.30988(9) 0.0906(6) 0.2408(3) 0.0288(9) Uani 1 1 d . . . . .
C00W C 0.47134(10) 0.6827(7) 0.5759(3) 0.0334(10) Uani 1 1 d . . . . .
H00W H 0.4890 0.6119 0.5970 0.040 Uiso 1 1 calc R . . . .
C00X C 0.31396(10) 0.5992(6) 0.2492(3) 0.0300(9) Uani 1 1 d . . . . .
C00Y C 0.31350(10) 0.1451(6) 0.3347(3) 0.0283(9) Uani 1 1 d . . . . .
C00Z C 0.40763(9) 0.7685(5) 0.3461(3) 0.0241(8) Uani 1 1 d . . . . .
C010 C 0.35891(9) 0.6628(6) 0.3812(3) 0.0256(8) Uani 1 1 d . . . . .
C011 C 0.35086(10) 0.9236(7) -0.1101(3) 0.0358(10) Uani 1 1 d . . . . .
H011 H 0.3467 1.0272 -0.1408 0.043 Uiso 1 1 calc R . . . .
C012 C 0.35336(10) 0.6308(7) -0.1210(3) 0.0339(10) Uani 1 1 d . . . . .
H012 H 0.3512 0.5337 -0.1585 0.041 Uiso 1 1 calc R . . . .
C013 C 0.38264(10) 0.2766(6) 0.5418(3) 0.0274(8) Uani 1 1 d . . . . .
C014 C 0.45630(10) 0.4054(7) 0.2486(3) 0.0312(9) Uani 1 1 d . . . . .
H014 H 0.4572 0.4819 0.1996 0.037 Uiso 1 1 calc R . . . .
C015 C 0.35987(9) 0.9127(7) -0.0100(3) 0.0294(8) Uani 1 1 d . . . . .
H015 H 0.3621 1.0098 0.0275 0.035 Uiso 1 1 calc R . . . .
C016 C 0.42389(9) 0.8117(6) 0.2796(3) 0.0264(8) Uani 1 1 d . . . . .
H016 H 0.4452 0.8464 0.3022 0.032 Uiso 1 1 calc R . . . .
C017 C 0.32551(10) -0.0126(7) 0.5530(3) 0.0323(9) Uani 1 1 d . . . . .
H017 H 0.3366 -0.0857 0.5224 0.039 Uiso 1 1 calc R . . . .
C018 C 0.34538(10) 0.1892(6) 0.3926(3) 0.0266(8) Uani 1 1 d . . . . .
C019 C 0.33105(10) 0.1549(6) 0.5505(3) 0.0284(9) Uani 1 1 d . . . . .
C01A C 0.37850(9) 0.7579(5) 0.1446(3) 0.0227(8) Uani 1 1 d . . . . .
C01B C 0.46433(10) 0.7966(6) 0.6381(3) 0.0302(9) Uani 1 1 d . . . . .
C01C C 0.36196(10) 0.6238(6) -0.0207(3) 0.0280(9) Uani 1 1 d . . . . .
C01D C 0.30639(10) 0.6897(7) 0.0885(3) 0.0320(10) Uani 1 1 d . . . . .
H01D H 0.3139 0.7399 0.0393 0.038 Uiso 1 1 calc R . . . .
C01E C 0.25519(10) 0.0380(7) 0.2158(3) 0.0340(10) Uani 1 1 d . . . . .
C01F C 0.46147(10) 0.9697(9) -0.0170(3) 0.0423(13) Uani 1 1 d . . . . .
H01F H 0.4718 1.0080 -0.0632 0.051 Uiso 1 1 calc R . . . .
C01G C 0.45427(11) 0.1875(6) 0.3949(3) 0.0313(9) Uani 1 1 d . . . . .
H01G H 0.4538 0.1146 0.4460 0.038 Uiso 1 1 calc R . . . .
C01H C 0.43651(10) 0.7507(7) 0.0477(3) 0.0331(10) Uani 1 1 d . . . . .
H01H H 0.4305 0.6391 0.0471 0.040 Uiso 1 1 calc R . . . .
C01I C 0.43849(11) 0.8983(7) 0.6090(3) 0.0323(9) Uani 1 1 d . . . . .
H01I H 0.4340 0.9764 0.6525 0.039 Uiso 1 1 calc R . . . .
C01J C 0.40467(10) 0.4695(7) 0.6754(3) 0.0333(9) Uani 1 1 d . . . . .
H01J H 0.4053 0.5492 0.6278 0.040 Uiso 1 1 calc R . . . .
C01K C 0.34806(11) 0.7823(8) -0.1649(3) 0.0398(11) Uani 1 1 d . . . . .
H01K H 0.3424 0.7896 -0.2334 0.048 Uiso 1 1 calc R . . . .
C01L C 0.27535(11) 0.6396(8) 0.0668(3) 0.0380(11) Uani 1 1 d . . . . .
H01L H 0.2617 0.6588 0.0044 0.046 Uiso 1 1 calc R . . . .
C01M C 0.25660(10) 0.1057(7) 0.3058(3) 0.0367(11) Uani 1 1 d . . . . .
H01M H 0.2381 0.1157 0.3274 0.044 Uiso 1 1 calc R . . . .
C01N C 0.28864(13) 0.0311(7) 0.6473(4) 0.0430(12) Uani 1 1 d . . . . .
H01N H 0.2743 -0.0113 0.6803 0.052 Uiso 1 1 calc R . . . .
C01O C 0.28542(11) 0.1583(7) 0.3634(3) 0.0333(10) Uani 1 1 d . . . . .
H01O H 0.2862 0.2051 0.4246 0.040 Uiso 1 1 calc R . . . .
C01P C 0.30400(12) -0.0745(8) 0.5994(4) 0.0407(11) Uani 1 1 d . . . . .
H01P H 0.2998 -0.1886 0.5983 0.049 Uiso 1 1 calc R . . . .
C01Q C 0.41549(11) 0.3914(9) 0.8421(3) 0.0434(13) Uani 1 1 d . . . . .
H01Q H 0.4235 0.4174 0.9086 0.052 Uiso 1 1 calc R . . . .
C01R C 0.40381(11) 0.2377(8) 0.8150(4) 0.0410(12) Uani 1 1 d . . . . .
H01R H 0.4038 0.1577 0.8629 0.049 Uiso 1 1 calc R . . . .
C01S C 0.48159(10) 0.2000(7) 0.3644(3) 0.0340(10) Uani 1 1 d . . . . .
H01S H 0.4995 0.1350 0.3933 0.041 Uiso 1 1 calc R . . . .
C01T C 0.41564(12) 0.5078(8) 0.7727(4) 0.0403(12) Uani 1 1 d . . . . .
H01T H 0.4233 0.6147 0.7916 0.048 Uiso 1 1 calc R . . . .
C01U C 0.39204(11) 0.1984(7) 0.7177(3) 0.0332(10) Uani 1 1 d . . . . .
H01U H 0.3836 0.0926 0.6995 0.040 Uiso 1 1 calc R . . . .
C01V C 0.45281(11) 0.8069(8) -0.0167(3) 0.0389(12) Uani 1 1 d . . . . .
H01V H 0.4580 0.7328 -0.0610 0.047 Uiso 1 1 calc R . . . .
C01W C 0.28329(11) 0.5422(7) 0.2285(4) 0.0387(11) Uani 1 1 d . . . . .
H01W H 0.2756 0.4908 0.2770 0.046 Uiso 1 1 calc R . . . .
C01X C 0.48228(10) 0.3087(7) 0.2914(3) 0.0330(10) Uani 1 1 d . . . . .
C01Y C 0.29405(13) 0.1956(8) 0.6475(4) 0.0416(12) Uani 1 1 d . . . . .
H01Y H 0.2835 0.2678 0.6802 0.050 Uiso 1 1 calc R . . . .
C01Z C 0.26428(10) 0.5613(7) 0.1367(3) 0.0364(10) Uani 1 1 d . . . . .
C020 C 0.31508(11) 0.2561(6) 0.5995(3) 0.0312(9) Uani 1 1 d . . . . .

loop_
_atom_site_aniso_label
_atom_site_aniso_U_11
_atom_site_aniso_U_22
_atom_site_aniso_U_33
_atom_site_aniso_U_23
_atom_site_aniso_U_13
_atom_site_aniso_U_12
Br01 0.0469(3) 0.0281(3) 0.0354(2) -0.00287(19) 0.01043(18) -0.0027(2)
Br02 0.0475(3) 0.0275(3) 0.0759(4) -0.0079(3) 0.0337(3) 0.0013(2)
Cl03 0.0241(5) 0.0705(10) 0.0409(5) 0.0085(6) 0.0027(4) -0.0079(5)
Cl04 0.0365(5) 0.0618(9) 0.0276(5) -0.0054(5) -0.0014(4) -0.0042(5)
Cl05 0.0282(5) 0.0748(9) 0.0456(6) -0.0115(6) 0.0105(4) -0.0215(6)
Cl06 0.0302(5) 0.0581(9) 0.0631(8) -0.0024(6) 0.0237(5) -0.0081(5)
O007 0.0222(13) 0.0387(19) 0.0289(13) -0.0065(13) 0.0081(11) -0.0023(13)
O008 0.0283(14) 0.0308(17) 0.0294(14) -0.0028(12) 0.0117(11) -0.0017(12)
O009 0.0281(15) 0.052(2) 0.0307(14) 0.0094(15) 0.0052(12) -0.0105(16)
O00A 0.0340(16) 0.055(2) 0.0270(15) 0.0015(14) 0.0101(12) -0.0110(15)
C00B 0.0167(16) 0.039(3) 0.0257(18) -0.0029(16) 0.0036(14) -0.0024(16)
C00C 0.0246(19) 0.024(2) 0.0284(19) -0.0025(16) 0.0069(15) 0.0023(16)
C00D 0.0234(18) 0.019(2) 0.0278(19) -0.0013(15) 0.0064(15) 0.0013(15)
C00E 0.0237(18) 0.033(3) 0.033(2) 0.0025(17) 0.0086(16) -0.0013(16)
C00F 0.0253(18) 0.026(2) 0.0298(19) 0.0007(16) 0.0096(15) 0.0018(16)
C00G 0.0224(19) 0.030(2) 0.0291(19) -0.0027(17) 0.0073(15) -0.0008(16)
C00H 0.027(2) 0.032(3) 0.029(2) -0.0037(17) 0.0073(16) 0.0001(17)
C00I 0.0230(18) 0.027(2) 0.0274(19) 0.0025(16) 0.0071(15) 0.0005(16)
C00J 0.0245(18) 0.019(2) 0.0276(18) 0.0005(15) 0.0083(14) 0.0013(15)
C00K 0.0256(19) 0.035(3) 0.029(2) -0.0052(18) 0.0091(15) 0.0021(17)
C00L 0.0306(19) 0.023(2) 0.0284(18) 0.0018(16) 0.0066(15) 0.0039(16)
C00M 0.0291(19) 0.018(2) 0.032(2) -0.0008(16) 0.0117(16) 0.0038(15)
C00N 0.0244(19) 0.042(3) 0.0279(19) 0.0009(18) 0.0044(15) -0.0010(17)
C00O 0.0205(17) 0.023(2) 0.0299(19) 0.0010(16) 0.0045(14) 0.0024(15)
C00P 0.029(2) 0.045(3) 0.041(2) 0.011(2) 0.0082(18) -0.006(2)
C00Q 0.0277(19) 0.022(2) 0.0308(18) -0.0016(16) 0.0091(15) -0.0002(16)
C00R 0.0240(18) 0.022(2) 0.0266(18) -0.0012(16) 0.0068(14) -0.0016(15)
C00S 0.0255(18) 0.022(2) 0.0269(18) -0.0054(16) 0.0072(14) -0.0027(15)
C00T 0.030(2) 0.028(2) 0.031(2) -0.0045(17) 0.0087(16) -0.0012(17)
C00U 0.0199(17) 0.035(3) 0.0234(18) 0.0021(16) 0.0071(14) -0.0039(16)
C00V 0.0209(18) 0.033(3) 0.0327(19) 0.0018(18) 0.0080(15) 0.0020(17)
C00W 0.0227(19) 0.041(3) 0.035(2) 0.003(2) 0.0042(16) 0.0060(18)
C00X 0.0260(19) 0.035(3) 0.0294(19) 0.0000(18) 0.0079(16) -0.0030(18)
C00Y 0.0247(19) 0.031(2) 0.0296(19) 0.0036(17) 0.0076(15) 0.0020(16)
C00Z 0.0228(18) 0.022(2) 0.0269(18) -0.0001(15) 0.0049(14) -0.0007(15)
C010 0.0224(18) 0.025(2) 0.030(2) 0.0013(16) 0.0068(15) 0.0000(15)
C011 0.031(2) 0.043(3) 0.033(2) 0.012(2) 0.0076(16) 0.000(2)
C012 0.027(2) 0.046(3) 0.028(2) -0.0038(19) 0.0065(16) -0.0020(19)
C013 0.032(2) 0.023(2) 0.0284(19) -0.0021(16) 0.0091(16) 0.0024(17)
C014 0.034(2) 0.027(2) 0.0340(19) -0.0033(19) 0.0118(16) -0.0067(19)
C015 0.0245(18) 0.033(2) 0.0300(18) 0.0030(19) 0.0064(14) 0.0028(18)
C016 0.0218(17) 0.026(2) 0.032(2) -0.0009(16) 0.0069(15) -0.0022(15)
C017 0.034(2) 0.028(2) 0.037(2) 0.0042(19) 0.0122(17) 0.003(2)
C018 0.0256(19) 0.021(2) 0.034(2) -0.0004(16) 0.0096(16) 0.0033(15)
C019 0.028(2) 0.027(2) 0.0298(19) 0.0019(17) 0.0085(16) 0.0015(16)
C01A 0.0231(17) 0.019(2) 0.0255(18) -0.0006(15) 0.0054(14) 0.0014(14)
C01B 0.0257(19) 0.037(3) 0.0254(18) -0.0031(17) 0.0032(15) -0.0071(18)
C01C 0.0237(18) 0.028(2) 0.032(2) -0.0023(17) 0.0069(15) -0.0028(16)
C01D 0.025(2) 0.045(3) 0.0268(19) -0.0028(19) 0.0085(16) -0.0027(19)
C01E 0.0236(19) 0.040(3) 0.036(2) 0.0095(19) 0.0044(16) 0.0009(17)
C01F 0.026(2) 0.071(4) 0.031(2) 0.004(2) 0.0112(16) -0.008(2)
C01G 0.030(2) 0.032(3) 0.032(2) 0.0008(18) 0.0087(16) -0.0002(18)
C01H 0.0266(19) 0.039(3) 0.033(2) -0.0089(19) 0.0081(16) -0.0026(19)
C01I 0.039(2) 0.029(2) 0.0294(18) -0.0061(18) 0.0100(16) -0.004(2)
C01J 0.032(2) 0.035(3) 0.033(2) -0.0048(19) 0.0088(16) -0.0004(19)
C01K 0.033(2) 0.059(3) 0.0248(19) 0.004(2) 0.0040(16) -0.001(2)
C01L 0.026(2) 0.055(3) 0.032(2) -0.008(2) 0.0067(16) -0.005(2)
C01M 0.0231(19) 0.049(3) 0.040(2) 0.011(2) 0.0107(17) 0.0062(19)
C01N 0.045(3) 0.044(3) 0.047(3) 0.007(2) 0.024(2) -0.004(2)
C01O 0.027(2) 0.041(3) 0.034(2) 0.0042(19) 0.0110(17) 0.0045(19)
C01P 0.041(2) 0.033(3) 0.051(3) 0.006(2) 0.018(2) -0.002(2)
C01Q 0.035(2) 0.066(4) 0.028(2) -0.011(2) 0.0068(17) 0.002(2)
C01R 0.032(2) 0.057(4) 0.034(2) 0.006(2) 0.0094(18) 0.005(2)
C01S 0.026(2) 0.037(3) 0.038(2) -0.002(2) 0.0068(17) 0.0019(18)
C01T 0.036(2) 0.045(3) 0.039(2) -0.013(2) 0.0098(18) -0.002(2)
C01U 0.030(2) 0.037(3) 0.033(2) 0.001(2) 0.0098(17) 0.0051(19)
C01V 0.028(2) 0.061(4) 0.029(2) -0.011(2) 0.0102(16) -0.004(2)
C01W 0.031(2) 0.046(3) 0.041(2) 0.001(2) 0.0127(19) -0.011(2)
C01X 0.0240(19) 0.036(3) 0.039(2) -0.0072(19) 0.0091(16) -0.0074(18)
C01Y 0.044(3) 0.046(3) 0.042(3) -0.005(2) 0.023(2) 0.001(2)
C01Z 0.026(2) 0.047(3) 0.037(2) -0.009(2) 0.0095(17) -0.007(2)
C020 0.034(2) 0.028(3) 0.034(2) -0.0032(18) 0.0140(17) 0.0027(18)

loop_
_atom_type_symbol
_atom_type_description
_atom_type_scat_dispersion_real
_atom_type_scat_dispersion_imag
_atom_type_scat_source
C C 0.0181 0.0091 'International Tables Vol C Tables 4.2.6.8 and 6.1.1.4'
H H 0.0000 0.0000 'International Tables Vol C Tables 4.2.6.8 and 6.1.1.4'
Br Br -0.6763 1.2805 'International Tables Vol C Tables 4.2.6.8 and 6.1.1.4'
Cl Cl 0.3639 0.7018 'International Tables Vol C Tables 4.2.6.8 and 6.1.1.4'
O O 0.0492 0.0322 'International Tables Vol C Tables 4.2.6.8 and 6.1.1.4'

loop_
_geom_angle_atom_site_label_1
_geom_angle_atom_site_label_2
_geom_angle_atom_site_label_3
_geom_angle
_geom_angle_site_symmetry_1
_geom_angle_site_symmetry_3
_geom_angle_publ_flag
C00V O007 C00I 122.2(3) . . ?
C00X O009 C010 121.9(4) . . ?
C00E C00B C00J 119.6(4) . . ?
C00E C00B C01H 119.4(4) . . ?
C01H C00B C00J 121.0(4) . . ?
C00F C00C C00I 118.5(4) . . ?
C018 C00C C00F 121.2(4) . . ?
C018 C00C C00I 120.0(4) . . ?
C00O C00D C010 120.7(4) . . ?
C00Z C00D C00O 120.7(4) . . ?
C00Z C00D C010 118.5(4) . . ?
C00B C00E H00E 120.1 . . ?
C00B C00E C00P 119.9(5) . . ?
C00P C00E H00E 120.1 . . ?
C00C C00F C00S 126.6(4) . . ?
C00T C00F C00C 117.5(4) . . ?
C00T C00F C00S 115.8(4) . . ?
C00X C00G C00O 118.6(4) . . ?
C00X C00G C01D 114.9(4) . . ?
C01D C00G C00O 126.5(4) . . ?
C00R C00H H00H 119.4 . . ?
C00R C00H C00W 121.2(4) . . ?
C00W C00H H00H 119.4 . . ?
O007 C00I C00C 117.5(3) . . ?
O008 C00I O007 115.7(4) . . ?
O008 C00I C00C 126.6(4) . . ?
C016 C00J C00B 118.7(4) . . ?
C016 C00J C01A 120.3(4) . . ?
C01A C00J C00B 121.0(4) . . ?
C01J C00K C013 117.7(4) . . ?
C01U C00K C013 122.9(5) . . ?
C01U C00K C01J 119.3(4) . . ?
C00R C00L H00L 119.6 . . ?
C01I C00L H00L 119.6 . . ?
C01I C00L C00R 120.7(4) . . ?
C013 C00M C018 119.5(4) . . ?
C013 C00M C019 120.1(4) . . ?
C018 C00M C019 120.1(4) . . ?
C00V C00N H00N 121.0 . . ?
C01E C00N H00N 121.0 . . ?
C01E C00N C00V 117.9(4) . . ?
C00D C00O C00G 117.0(4) . . ?
C01A C00O C00D 119.4(4) . . ?
C01A C00O C00G 123.7(4) . . ?
C00E C00P H00P 119.6 . . ?
C01F C00P C00E 120.7(5) . . ?
C01F C00P H00P 119.6 . . ?
C00S C00Q H00Q 119.5 . . ?
C00S C00Q C014 121.0(4) . . ?
C014 C00Q H00Q 119.5 . . ?
C00H C00R C00L 118.7(4) . . ?
C00H C00R C00Z 119.1(4) . . ?
C00L C00R C00Z 122.0(4) . . ?
C00Q C00S C00F 123.0(4) . . ?
C01G C00S C00F 118.3(4) . . ?
C01G C00S C00Q 118.5(4) . . ?
C00F C00T H00T 118.8 . . ?
C00F C00T C013 122.4(4) . . ?
C013 C00T H00T 118.8 . . ?
C015 C00U C01A 118.9(4) . . ?
C01C C00U C015 117.4(4) . . ?
C01C C00U C01A 123.5(4) . . ?
O007 C00V C00N 113.9(4) . . ?
O007 C00V C00Y 122.3(4) . . ?
C00Y C00V C00N 123.8(4) . . ?
C00H C00W H00W 120.6 . . ?
C01B C00W C00H 118.8(4) . . ?
C01B C00W H00W 120.6 . . ?
O009 C00X C00G 122.0(4) . . ?
O009 C00X C01W 114.3(4) . . ?
C01W C00X C00G 123.7(4) . . ?
C00V C00Y C018 118.3(4) . . ?
C00V C00Y C01O 115.2(4) . . ?
C01O C00Y C018 126.5(4) . . ?
C00D C00Z C00R 125.5(4) . . ?
C016 C00Z C00D 118.2(4) . . ?
C016 C00Z C00R 116.3(4) . . ?
O009 C010 C00D 117.1(4) . . ?
O00A C010 O009 115.9(4) . . ?
O00A C010 C00D 127.0(4) . . ?
C015 C011 H011 120.3 . . ?
C01K C011 H011 120.3 . . ?
C01K C011 C015 119.5(5) . . ?
C01C C012 H012 120.8 . . ?
C01K C012 H012 120.8 . . ?
C01K C012 C01C 118.5(5) . . ?
C00M C013 C00K 124.0(4) . . ?
C00T C013 C00K 116.4(4) . . ?
C00T C013 C00M 119.6(4) . . ?
C00Q C014 H014 120.6 . . ?
C01X C014 C00Q 118.8(4) . . ?
C01X C014 H014 120.6 . . ?
C00U C015 H015 119.4 . . ?
C011 C015 C00U 121.2(5) . . ?
C011 C015 H015 119.4 . . ?
C00J C016 H016 118.9 . . ?
C00Z C016 C00J 122.2(4) . . ?
C00Z C016 H016 118.9 . . ?
C019 C017 H017 119.5 . . ?
C01P C017 H017 119.5 . . ?
C01P C017 C019 121.1(5) . . ?
C00C C018 C00M 119.2(4) . . ?
C00C C018 C00Y 117.9(4) . . ?
C00M C018 C00Y 123.0(4) . . ?
C017 C019 C00M 118.2(4) . . ?
C020 C019 C00M 124.6(4) . . ?
C020 C019 C017 117.2(4) . . ?
C00J C01A C00O 119.2(4) . . ?
C00J C01A C00U 115.8(4) . . ?
C00O C01A C00U 124.9(4) . . ?
C00W C01B Cl04 119.1(4) . . ?
C01I C01B Cl04 119.6(4) . . ?
C01I C01B C00W 121.2(4) . . ?
C00U C01C Br01 119.7(3) . . ?
C00U C01C C012 122.7(5) . . ?
C012 C01C Br01 117.6(4) . . ?
C00G C01D H01D 118.8 . . ?
C01L C01D C00G 122.5(4) . . ?
C01L C01D H01D 118.8 . . ?
C00N C01E Cl03 119.4(4) . . ?
C00N C01E C01M 121.1(4) . . ?
C01M C01E Cl03 119.5(3) . . ?
C00P C01F H01F 120.1 . . ?
C00P C01F C01V 119.7(4) . . ?
C01V C01F H01F 120.1 . . ?
C00S C01G H01G 119.2 . . ?
C01S C01G C00S 121.5(4) . . ?
C01S C01G H01G 119.2 . . ?
C00B C01H H01H 120.3 . . ?
C01V C01H C00B 119.5(5) . . ?
C01V C01H H01H 120.3 . . ?
C00L C01I H01I 120.4 . . ?
C01B C01I C00L 119.3(4) . . ?
C01B C01I H01I 120.4 . . ?
C00K C01J H01J 120.0 . . ?
C01T C01J C00K 120.0(5) . . ?
C01T C01J H01J 120.0 . . ?
C011 C01K H01K 119.7 . . ?
C012 C01K C011 120.7(4) . . ?
C012 C01K H01K 119.7 . . ?
C01D C01L H01L 120.3 . . ?
C01D C01L C01Z 119.4(4) . . ?
C01Z C01L H01L 120.3 . . ?
C01E C01M H01M 120.5 . . ?
C01O C01M C01E 119.1(4) . . ?
C01O C01M H01M 120.5 . . ?
C01P C01N H01N 119.8 . . ?
C01Y C01N H01N 119.8 . . ?
C01Y C01N C01P 120.4(5) . . ?
C00Y C01O H01O 118.8 . . ?
C01M C01O C00Y 122.5(4) . . ?
C01M C01O H01O 118.8 . . ?
C017 C01P H01P 120.1 . . ?
C01N C01P C017 119.7(5) . . ?
C01N C01P H01P 120.1 . . ?
C01R C01Q H01Q 120.0 . . ?
C01R C01Q C01T 119.9(4) . . ?
C01T C01Q H01Q 120.0 . . ?
C01Q C01R H01R 119.8 . . ?
C01Q C01R C01U 120.5(5) . . ?
C01U C01R H01R 119.8 . . ?
C01G C01S H01S 120.6 . . ?
C01X C01S C01G 118.9(4) . . ?
C01X C01S H01S 120.6 . . ?
C01J C01T H01T 119.8 . . ?
C01Q C01T C01J 120.3(5) . . ?
C01Q C01T H01T 119.8 . . ?
C00K C01U C01R 119.9(5) . . ?
C00K C01U H01U 120.0 . . ?
C01R C01U H01U 120.0 . . ?
C01F C01V C01H 120.7(5) . . ?
C01F C01V H01V 119.6 . . ?
C01H C01V H01V 119.6 . . ?
C00X C01W H01W 120.7 . . ?
C01Z C01W C00X 118.6(4) . . ?
C01Z C01W H01W 120.7 . . ?
C014 C01X Cl06 119.2(4) . . ?
C01S C01X Cl06 119.5(4) . . ?
C01S C01X C014 121.3(4) . . ?
C01N C01Y H01Y 120.3 . . ?
C01N C01Y C020 119.4(5) . . ?
C020 C01Y H01Y 120.3 . . ?
C01L C01Z Cl05 119.8(4) . . ?
C01W C01Z Cl05 119.6(4) . . ?
C01W C01Z C01L 120.6(4) . . ?
C019 C020 Br02 119.1(4) . . ?
C01Y C020 Br02 118.5(4) . . ?
C01Y C020 C019 122.2(5) . . ?

loop_
_geom_bond_atom_site_label_1
_geom_bond_atom_site_label_2
_geom_bond_distance
_geom_bond_site_symmetry_2
_geom_bond_publ_flag
Br01 C01C 1.908(5) . ?
Br02 C020 1.897(5) . ?
Cl03 C01E 1.733(5) . ?
Cl04 C01B 1.737(4) . ?
Cl05 C01Z 1.738(5) . ?
Cl06 C01X 1.737(4) . ?
O007 C00I 1.376(5) . ?
O007 C00V 1.375(5) . ?
O008 C00I 1.183(5) . ?
O009 C00X 1.371(5) . ?
O009 C010 1.379(5) . ?
O00A C010 1.187(5) . ?
C00B C00E 1.390(7) . ?
C00B C00J 1.498(6) . ?
C00B C01H 1.399(6) . ?
C00C C00F 1.417(6) . ?
C00C C00I 1.484(6) . ?
C00C C018 1.410(6) . ?
C00D C00O 1.423(6) . ?
C00D C00Z 1.414(6) . ?
C00D C010 1.475(6) . ?
C00E H00E 0.9500 . ?
C00E C00P 1.397(6) . ?
C00F C00S 1.500(6) . ?
C00F C00T 1.388(6) . ?
C00G C00O 1.477(6) . ?
C00G C00X 1.396(6) . ?
C00G C01D 1.405(6) . ?
C00H H00H 0.9500 . ?
C00H C00R 1.382(6) . ?
C00H C00W 1.397(6) . ?
C00J C016 1.393(6) . ?
C00J C01A 1.402(6) . ?
C00K C013 1.494(6) . ?
C00K C01J 1.396(7) . ?
C00K C01U 1.388(7) . ?
C00L H00L 0.9500 . ?
C00L C00R 1.395(6) . ?
C00L C01I 1.393(6) . ?
C00M C013 1.400(6) . ?
C00M C018 1.417(6) . ?
C00M C019 1.498(6) . ?
C00N H00N 0.9500 . ?
C00N C00V 1.403(6) . ?
C00N C01E 1.369(6) . ?
C00O C01A 1.412(6) . ?
C00P H00P 0.9500 . ?
C00P C01F 1.365(8) . ?
C00Q H00Q 0.9500 . ?
C00Q C00S 1.394(6) . ?
C00Q C014 1.394(6) . ?
C00R C00Z 1.501(5) . ?
C00S C01G 1.390(7) . ?
C00T H00T 0.9500 . ?
C00T C013 1.399(6) . ?
C00U C015 1.395(7) . ?
C00U C01A 1.503(5) . ?
C00U C01C 1.378(7) . ?
C00V C00Y 1.389(6) . ?
C00W H00W 0.9500 . ?
C00W C01B 1.380(7) . ?
C00X C01W 1.383(6) . ?
C00Y C018 1.472(6) . ?
C00Y C01O 1.407(6) . ?
C00Z C016 1.383(6) . ?
C011 H011 0.9500 . ?
C011 C015 1.390(6) . ?
C011 C01K 1.384(8) . ?
C012 H012 0.9500 . ?
C012 C01C 1.391(6) . ?
C012 C01K 1.381(8) . ?
C014 H014 0.9500 . ?
C014 C01X 1.391(7) . ?
C015 H015 0.9500 . ?
C016 H016 0.9500 . ?
C017 H017 0.9500 . ?
C017 C019 1.393(7) . ?
C017 C01P 1.390(7) . ?
C019 C020 1.391(6) . ?
C01B C01I 1.380(7) . ?
C01D H01D 0.9500 . ?
C01D C01L 1.379(6) . ?
C01E C01M 1.393(7) . ?
C01F H01F 0.9500 . ?
C01F C01V 1.384(9) . ?
C01G H01G 0.9500 . ?
C01G C01S 1.388(7) . ?
C01H H01H 0.9500 . ?
C01H C01V 1.391(7) . ?
C01I H01I 0.9500 . ?
C01J H01J 0.9500 . ?
C01J C01T 1.387(7) . ?
C01K H01K 0.9500 . ?
C01L H01L 0.9500 . ?
C01L C01Z 1.384(7) . ?
C01M H01M 0.9500 . ?
C01M C01O 1.385(7) . ?
C01N H01N 0.9500 . ?
C01N C01P 1.386(8) . ?
C01N C01Y 1.366(9) . ?
C01O H01O 0.9500 . ?
C01P H01P 0.9500 . ?
C01Q H01Q 0.9500 . ?
C01Q C01R 1.374(9) . ?
C01Q C01T 1.380(9) . ?
C01R H01R 0.9500 . ?
C01R C01U 1.392(7) . ?
C01S H01S 0.9500 . ?
C01S C01X 1.381(7) . ?
C01T H01T 0.9500 . ?
C01U H01U 0.9500 . ?
C01V H01V 0.9500 . ?
C01W H01W 0.9500 . ?
C01W C01Z 1.369(7) . ?
C01Y H01Y 0.9500 . ?
C01Y C020 1.383(7) . ?
